data_7710546
loop_
_publ_author_name
'Komuro, Takashi'
'Mochizuki, Daiki'
'Hashimoto, Hisako'
'Tobita, Hiromi'

_publ_section_title
;
 Iridium and rhodium complexes bearing a silyl-bipyridine pincer ligand:
 synthesis, structures and catalytic activity for C--H borylation of
 arenes
;
_journal_name_full 'Dalton Transactions'
_journal_paper_doi 10.1039/D2DT01227H
_journal_year 2022
_chemical_formula_moiety 'C19 H28 Cl N2 Rh Si'
_chemical_formula_sum 'C19 H28 Cl N2 Rh Si'
_chemical_formula_weight 450.88
_chemical_properties_physical Air-sensitive,Moisture-sensitive
_space_group_crystal_system monoclinic
_space_group_IT_number 14
_space_group_name_Hall '-P 2ybc'
_space_group_name_H-M_alt 'P 1 21/c 1'
_atom_sites_solution_hydrogens mixed
_atom_sites_solution_primary heavy
_atom_sites_solution_secondary difmap
_audit_creation_method SHELXL-2018/1
_audit_update_record
;
2022-04-18 deposited with the CCDC.	2022-06-13 downloaded from the CCDC.
;
_cell_angle_alpha 90
_cell_angle_beta 95.520(4)
_cell_angle_gamma 90
_cell_formula_units_Z 4
_cell_length_a 15.0274(15)
_cell_length_b 14.7588(13)
_cell_length_c 9.1280(11)
_cell_measurement_reflns_used 15925
_cell_measurement_temperature 150(2)
_cell_measurement_theta_max 27.5
_cell_measurement_theta_min 3.1
_cell_volume 2015.1(4)
_computing_cell_refinement PROCESS-AUTO
_computing_data_collection PROCESS-AUTO
_computing_data_reduction 'teXsan Ver.1.11'
_computing_molecular_graphics
;
'ORTEP-3', 'Yadokari-XG (Wakita, Nemoto et al., 2009)'
;
_computing_publication_material
;
'Yadokari-XG (Wakita, Nemoto et al., 2009)'
;
_computing_structure_refinement 'SHELXL-2018/1 (Sheldrick, 2018)'
_computing_structure_solution 'DIRDIF-2008 (PATTY)'
_diffrn_ambient_temperature 150(2)
_diffrn_detector_area_resol_mean 10.00
_diffrn_measured_fraction_theta_full 0.999
_diffrn_measured_fraction_theta_max 0.998
_diffrn_measurement_device_type 'Rigaku RAXIS-RAPID Imaging Plate'
_diffrn_measurement_method \w
_diffrn_radiation_monochromator graphite
_diffrn_radiation_source 'rotating-anode X-ray tube'
_diffrn_radiation_type MoK\a
_diffrn_radiation_wavelength 0.71073
_diffrn_reflns_av_R_equivalents 0.0475
_diffrn_reflns_av_unetI/netI 0.0289
_diffrn_reflns_Laue_measured_fraction_full 0.999
_diffrn_reflns_Laue_measured_fraction_max 0.998
_diffrn_reflns_limit_h_max 19
_diffrn_reflns_limit_h_min -18
_diffrn_reflns_limit_k_max 18
_diffrn_reflns_limit_k_min -19
_diffrn_reflns_limit_l_max 11
_diffrn_reflns_limit_l_min -11
_diffrn_reflns_number 19098
_diffrn_reflns_point_group_measured_fraction_full 0.999
_diffrn_reflns_point_group_measured_fraction_max 0.998
_diffrn_reflns_theta_full 25.242
_diffrn_reflns_theta_max 27.484
_diffrn_reflns_theta_min 2.723
_exptl_absorpt_coefficient_mu 1.043
_exptl_absorpt_correction_T_max 0.942443
_exptl_absorpt_correction_T_min 0.872213
_exptl_absorpt_correction_type numerical
_exptl_absorpt_process_details
;
HIGASHI, T. (1999). Shape - Program to obtain Crystal Shape using CCD camera.
Rigaku Corporation, Tokyo, Japan.
HIGASHI, T. (1999). Numabs - Numerical Absorption Correction, 
Rigaku Corporation, Tokyo, Japan.
;
_exptl_crystal_colour dark-red
_exptl_crystal_density_diffrn 1.486
_exptl_crystal_description plate
_exptl_crystal_F_000 928
_exptl_crystal_recrystallization_method 'Re-crystallisation from solvent: benzene-d6'
_exptl_crystal_size_max 0.180
_exptl_crystal_size_mid 0.140
_exptl_crystal_size_min 0.060
_refine_diff_density_max 0.400
_refine_diff_density_min -0.381
_refine_diff_density_rms 0.082
_refine_ls_extinction_method none
_refine_ls_goodness_of_fit_ref 1.172
_refine_ls_hydrogen_treatment mixed
_refine_ls_matrix_type full
_refine_ls_number_parameters 227
_refine_ls_number_reflns 4613
_refine_ls_number_restraints 0
_refine_ls_restrained_S_all 1.172
_refine_ls_R_factor_all 0.0376
_refine_ls_R_factor_gt 0.0320
_refine_ls_shift/su_max 0.001
_refine_ls_shift/su_mean 0.000
_refine_ls_structure_factor_coef Fsqd
_refine_ls_weighting_details 'w=1/[\s^2^(Fo^2^)+(0.0200P)^2^+1.8233P] where P=(Fo^2^+2Fc^2^)/3'
_refine_ls_weighting_scheme calc
_refine_ls_wR_factor_gt 0.0625
_refine_ls_wR_factor_ref 0.0641
_reflns_Friedel_coverage 0.000
_reflns_number_gt 4213
_reflns_number_total 4613
_reflns_threshold_expression 'I > 2\s(I)'
_cod_data_source_file d2dt01227h2.cif
_cod_data_source_block complex-2
_cod_original_sg_symbol_H-M 'P 21/c'
_cod_database_code 7710546
_shelx_shelxl_version_number 2018/1
_shelx_space_group_comment
;
The symmetry employed for this shelxl refinement is uniquely defined
by the following loop, which should always be used as a source of
symmetry information in preference to the above space-group names.
They are only intended as comments.
;
_shelx_estimated_absorpt_t_min 0.835
_shelx_estimated_absorpt_t_max 0.940

loop_
_space_group_symop_operation_xyz
'x, y, z'
'-x, y+1/2, -z+1/2'
'-x, -y, -z'
'x, -y-1/2, z-1/2'

loop_
_atom_site_label
_atom_site_type_symbol
_atom_site_fract_x
_atom_site_fract_y
_atom_site_fract_z
_atom_site_U_iso_or_equiv
_atom_site_adp_type
_atom_site_occupancy
_atom_site_site_symmetry_order
_atom_site_calc_flag
_atom_site_refinement_flags_posn
_atom_site_refinement_flags_adp
_atom_site_refinement_flags_occupancy
_atom_site_disorder_assembly
_atom_site_disorder_group
Rh1 Rh 0.15713(2) 0.01484(2) 0.17445(2) 0.01781(6) Uani 1 1 d . . . . .
H1 H 0.206(2) 0.101(2) 0.149(3) 0.041(8) Uiso 1 1 d . . . . .
Cl1 Cl 0.13846(4) 0.07188(4) 0.40750(6) 0.02970(13) Uani 1 1 d . . . . .
Si1 Si 0.30886(4) 0.02652(4) 0.16582(6) 0.01782(12) Uani 1 1 d . . . . .
N1 N 0.16341(12) -0.04038(13) -0.02580(19) 0.0191(4) Uani 1 1 d . . . . .
N2 N 0.04998(13) -0.07827(13) 0.1678(2) 0.0211(4) Uani 1 1 d . . . . .
C1 C 0.35950(16) -0.08750(16) 0.2364(3) 0.0245(5) Uani 1 1 d . . . . .
C2 C 0.3199(2) -0.16579(17) 0.1393(3) 0.0380(6) Uani 1 1 d . . . . .
H2 H 0.348504 -0.222860 0.172460 0.057 Uiso 1 1 calc R U . . .
H3 H 0.330722 -0.154558 0.036632 0.057 Uiso 1 1 calc R U . . .
H4 H 0.255457 -0.169758 0.146870 0.057 Uiso 1 1 calc R U . . .
C3 C 0.3391(2) -0.1070(2) 0.3952(3) 0.0382(6) Uani 1 1 d . . . . .
H5 H 0.360794 -0.167632 0.424041 0.057 Uiso 1 1 calc R U . . .
H6 H 0.274440 -0.103864 0.401244 0.057 Uiso 1 1 calc R U . . .
H7 H 0.369142 -0.061858 0.461437 0.057 Uiso 1 1 calc R U . . .
C4 C 0.46154(17) -0.08882(18) 0.2293(3) 0.0320(6) Uani 1 1 d . . . . .
H8 H 0.489491 -0.042986 0.296523 0.048 Uiso 1 1 calc R U . . .
H9 H 0.475041 -0.075491 0.128661 0.048 Uiso 1 1 calc R U . . .
H10 H 0.484984 -0.148818 0.258359 0.048 Uiso 1 1 calc R U . . .
C5 C 0.37731(16) 0.12939(16) 0.2434(3) 0.0253(5) Uani 1 1 d . . . . .
C6 C 0.4016(2) 0.1220(2) 0.4103(3) 0.0393(7) Uani 1 1 d . . . . .
H11 H 0.441008 0.069827 0.431527 0.059 Uiso 1 1 calc R U . . .
H12 H 0.346939 0.114170 0.459476 0.059 Uiso 1 1 calc R U . . .
H13 H 0.432293 0.177435 0.446316 0.059 Uiso 1 1 calc R U . . .
C7 C 0.32239(18) 0.21683(17) 0.2145(3) 0.0346(6) Uani 1 1 d . . . . .
H14 H 0.268643 0.214007 0.267218 0.052 Uiso 1 1 calc R U . . .
H15 H 0.304984 0.222911 0.108705 0.052 Uiso 1 1 calc R U . . .
H16 H 0.358610 0.269187 0.249171 0.052 Uiso 1 1 calc R U . . .
C8 C 0.46329(18) 0.14070(18) 0.1657(3) 0.0362(6) Uani 1 1 d . . . . .
H17 H 0.496709 0.193448 0.206420 0.054 Uiso 1 1 calc R U . . .
H18 H 0.447515 0.149584 0.060033 0.054 Uiso 1 1 calc R U . . .
H19 H 0.500304 0.086241 0.181377 0.054 Uiso 1 1 calc R U . . .
C9 C 0.30757(16) 0.03072(16) -0.0441(2) 0.0242(5) Uani 1 1 d . . . . .
H20 H 0.301497 0.094236 -0.078499 0.029 Uiso 1 1 calc R U . . .
H21 H 0.364401 0.006239 -0.074170 0.029 Uiso 1 1 calc R U . . .
C10 C 0.23058(16) -0.02445(16) -0.1120(2) 0.0232(5) Uani 1 1 d . . . . .
C11 C 0.22756(18) -0.06112(19) -0.2528(3) 0.0308(5) Uani 1 1 d . . . . .
H22 H 0.274114 -0.048561 -0.313282 0.037 Uiso 1 1 calc R U . . .
C12 C 0.15691(19) -0.1157(2) -0.3046(3) 0.0362(6) Uani 1 1 d . . . . .
H23 H 0.153519 -0.139156 -0.401950 0.043 Uiso 1 1 calc R U . . .
C13 C 0.09106(18) -0.13615(18) -0.2140(3) 0.0305(5) Uani 1 1 d . . . . .
H24 H 0.043093 -0.175355 -0.246793 0.037 Uiso 1 1 calc R U . . .
C14 C 0.09629(16) -0.09825(16) -0.0737(2) 0.0218(4) Uani 1 1 d . . . . .
C15 C 0.03220(15) -0.11844(15) 0.0340(2) 0.0201(4) Uani 1 1 d . . . . .
C16 C -0.04145(17) -0.17413(16) 0.0044(3) 0.0250(5) Uani 1 1 d . . . . .
H25 H -0.052555 -0.202386 -0.089065 0.030 Uiso 1 1 calc R U . . .
C17 C -0.09897(17) -0.18839(16) 0.1124(3) 0.0272(5) Uani 1 1 d . . . . .
H26 H -0.148931 -0.227670 0.094784 0.033 Uiso 1 1 calc R U . . .
C18 C -0.08243(16) -0.14459(16) 0.2459(3) 0.0246(5) Uani 1 1 d . . . . .
H27 H -0.122140 -0.151437 0.320072 0.030 Uiso 1 1 calc R U . . .
C19 C -0.00702(16) -0.09045(16) 0.2702(3) 0.0233(5) Uani 1 1 d . . . . .
H28 H 0.004587 -0.061002 0.362578 0.028 Uiso 1 1 calc R U . . .

loop_
_atom_site_aniso_label
_atom_site_aniso_U_11
_atom_site_aniso_U_22
_atom_site_aniso_U_33
_atom_site_aniso_U_23
_atom_site_aniso_U_13
_atom_site_aniso_U_12
Rh1 0.01804(9) 0.01949(9) 0.01646(9) -0.00218(6) 0.00457(6) -0.00011(7)
Cl1 0.0344(3) 0.0334(3) 0.0227(3) -0.0103(2) 0.0103(2) -0.0043(2)
Si1 0.0189(3) 0.0174(3) 0.0177(3) -0.0012(2) 0.0042(2) 0.0002(2)
N1 0.0189(9) 0.0218(9) 0.0168(8) 0.0004(7) 0.0030(7) 0.0027(7)
N2 0.0206(10) 0.0220(9) 0.0210(9) -0.0002(7) 0.0034(7) -0.0001(7)
C1 0.0258(12) 0.0227(11) 0.0253(11) 0.0013(9) 0.0046(9) 0.0047(9)
C2 0.0446(17) 0.0187(12) 0.0493(17) -0.0027(11) -0.0025(13) 0.0056(11)
C3 0.0431(17) 0.0385(15) 0.0341(15) 0.0142(12) 0.0094(12) 0.0090(12)
C4 0.0273(13) 0.0309(13) 0.0381(14) 0.0003(11) 0.0043(11) 0.0102(10)
C5 0.0233(12) 0.0207(11) 0.0322(13) -0.0080(9) 0.0049(9) -0.0015(9)
C6 0.0391(16) 0.0419(16) 0.0360(15) -0.0160(12) -0.0020(12) -0.0047(12)
C7 0.0312(14) 0.0216(12) 0.0526(17) -0.0077(11) 0.0115(12) -0.0023(10)
C8 0.0263(14) 0.0283(13) 0.0559(18) -0.0092(12) 0.0137(12) -0.0074(10)
C9 0.0243(12) 0.0280(12) 0.0213(11) 0.0004(9) 0.0070(9) -0.0023(9)
C10 0.0242(12) 0.0274(12) 0.0186(10) 0.0027(9) 0.0052(9) 0.0022(9)
C11 0.0287(13) 0.0440(15) 0.0208(11) -0.0032(10) 0.0080(9) -0.0009(11)
C12 0.0381(15) 0.0511(17) 0.0198(12) -0.0116(11) 0.0048(11) -0.0026(13)
C13 0.0304(14) 0.0377(14) 0.0232(12) -0.0083(10) 0.0015(10) -0.0031(11)
C14 0.0220(11) 0.0244(11) 0.0187(10) -0.0009(8) 0.0011(8) 0.0015(9)
C15 0.0210(11) 0.0190(10) 0.0205(10) -0.0011(8) 0.0037(8) 0.0028(8)
C16 0.0260(12) 0.0235(11) 0.0249(11) -0.0040(9) 0.0002(9) 0.0007(9)
C17 0.0234(12) 0.0232(12) 0.0352(13) 0.0005(10) 0.0039(10) -0.0037(9)
C18 0.0235(12) 0.0233(11) 0.0282(12) 0.0051(9) 0.0081(9) 0.0013(9)
C19 0.0257(12) 0.0228(11) 0.0221(11) 0.0002(9) 0.0057(9) 0.0006(9)

loop_
_atom_type_symbol
_atom_type_description
_atom_type_scat_dispersion_real
_atom_type_scat_dispersion_imag
_atom_type_scat_source
C C 0.0033 0.0016 'International Tables Vol C Tables 4.2.6.8 and 6.1.1.4'
H H 0.0000 0.0000 'International Tables Vol C Tables 4.2.6.8 and 6.1.1.4'
N N 0.0061 0.0033 'International Tables Vol C Tables 4.2.6.8 and 6.1.1.4'
Si Si 0.0817 0.0704 'International Tables Vol C Tables 4.2.6.8 and 6.1.1.4'
Cl Cl 0.1484 0.1585 'International Tables Vol C Tables 4.2.6.8 and 6.1.1.4'
Rh Rh -1.1178 0.9187 'International Tables Vol C Tables 4.2.6.8 and 6.1.1.4'

loop_
_geom_angle_atom_site_label_1
_geom_angle_atom_site_label_2
_geom_angle_atom_site_label_3
_geom_angle
_geom_angle_site_symmetry_1
_geom_angle_site_symmetry_3
_geom_angle_publ_flag
N1 Rh1 N2 79.21(7) . . ?
N1 Rh1 Si1 82.28(6) . . ?
N2 Rh1 Si1 143.56(5) . . ?
N1 Rh1 Cl1 175.07(6) . . ?
N2 Rh1 Cl1 95.90(5) . . ?
Si1 Rh1 Cl1 102.21(2) . . ?
N1 Rh1 H1 97.9(12) . . ?
N2 Rh1 H1 158.7(12) . . ?
Si1 Rh1 H1 55.1(12) . . ?
Cl1 Rh1 H1 86.5(12) . . ?
C9 Si1 C5 107.19(11) . . ?
C9 Si1 C1 109.12(10) . . ?
C5 Si1 C1 112.57(11) . . ?
C9 Si1 Rh1 97.02(7) . . ?
C5 Si1 Rh1 122.86(8) . . ?
C1 Si1 Rh1 106.49(8) . . ?
C9 Si1 H1 88.4(9) . . ?
C5 Si1 H1 88.7(9) . . ?
C1 Si1 H1 145.6(9) . . ?
Rh1 Si1 H1 40.4(9) . . ?
C10 N1 C14 119.40(19) . . ?
C10 N1 Rh1 123.96(16) . . ?
C14 N1 Rh1 116.62(14) . . ?
C19 N2 C15 119.0(2) . . ?
C19 N2 Rh1 127.17(16) . . ?
C15 N2 Rh1 113.09(14) . . ?
C3 C1 C2 107.6(2) . . ?
C3 C1 C4 109.1(2) . . ?
C2 C1 C4 107.3(2) . . ?
C3 C1 Si1 111.70(17) . . ?
C2 C1 Si1 110.09(17) . . ?
C4 C1 Si1 111.02(17) . . ?
C1 C2 H2 109.5 . . ?
C1 C2 H3 109.5 . . ?
H2 C2 H3 109.5 . . ?
C1 C2 H4 109.5 . . ?
H2 C2 H4 109.5 . . ?
H3 C2 H4 109.5 . . ?
C1 C3 H5 109.5 . . ?
C1 C3 H6 109.5 . . ?
H5 C3 H6 109.5 . . ?
C1 C3 H7 109.5 . . ?
H5 C3 H7 109.5 . . ?
H6 C3 H7 109.5 . . ?
C1 C4 H8 109.5 . . ?
C1 C4 H9 109.5 . . ?
H8 C4 H9 109.5 . . ?
C1 C4 H10 109.5 . . ?
H8 C4 H10 109.5 . . ?
H9 C4 H10 109.5 . . ?
C6 C5 C7 107.5(2) . . ?
C6 C5 C8 109.5(2) . . ?
C7 C5 C8 106.8(2) . . ?
C6 C5 Si1 112.08(18) . . ?
C7 C5 Si1 109.77(17) . . ?
C8 C5 Si1 110.92(16) . . ?
C5 C6 H11 109.5 . . ?
C5 C6 H12 109.5 . . ?
H11 C6 H12 109.5 . . ?
C5 C6 H13 109.5 . . ?
H11 C6 H13 109.5 . . ?
H12 C6 H13 109.5 . . ?
C5 C7 H14 109.5 . . ?
C5 C7 H15 109.5 . . ?
H14 C7 H15 109.5 . . ?
C5 C7 H16 109.5 . . ?
H14 C7 H16 109.5 . . ?
H15 C7 H16 109.5 . . ?
C5 C8 H17 109.5 . . ?
C5 C8 H18 109.5 . . ?
H17 C8 H18 109.5 . . ?
C5 C8 H19 109.5 . . ?
H17 C8 H19 109.5 . . ?
H18 C8 H19 109.5 . . ?
C10 C9 Si1 109.22(15) . . ?
C10 C9 H20 109.8 . . ?
Si1 C9 H20 109.8 . . ?
C10 C9 H21 109.8 . . ?
Si1 C9 H21 109.8 . . ?
H20 C9 H21 108.3 . . ?
N1 C10 C11 120.5(2) . . ?
N1 C10 C9 116.17(19) . . ?
C11 C10 C9 123.3(2) . . ?
C12 C11 C10 120.0(2) . . ?
C12 C11 H22 120.0 . . ?
C10 C11 H22 120.0 . . ?
C11 C12 C13 119.6(2) . . ?
C11 C12 H23 120.2 . . ?
C13 C12 H23 120.2 . . ?
C12 C13 C14 118.8(2) . . ?
C12 C13 H24 120.6 . . ?
C14 C13 H24 120.6 . . ?
N1 C14 C13 121.5(2) . . ?
N1 C14 C15 115.12(19) . . ?
C13 C14 C15 123.4(2) . . ?
N2 C15 C16 121.2(2) . . ?
N2 C15 C14 115.3(2) . . ?
C16 C15 C14 123.5(2) . . ?
C15 C16 C17 119.5(2) . . ?
C15 C16 H25 120.3 . . ?
C17 C16 H25 120.3 . . ?
C18 C17 C16 119.0(2) . . ?
C18 C17 H26 120.5 . . ?
C16 C17 H26 120.5 . . ?
C17 C18 C19 119.1(2) . . ?
C17 C18 H27 120.5 . . ?
C19 C18 H27 120.5 . . ?
N2 C19 C18 122.2(2) . . ?
N2 C19 H28 118.9 . . ?
C18 C19 H28 118.9 . . ?

loop_
_geom_bond_atom_site_label_1
_geom_bond_atom_site_label_2
_geom_bond_distance
_geom_bond_site_symmetry_2
_geom_bond_publ_flag
Rh1 N1 2.0118(18) . ?
Rh1 N2 2.1133(19) . ?
Rh1 Si1 2.2955(7) . ?
Rh1 Cl1 2.3298(6) . ?
Rh1 H1 1.49(3) . ?
Si1 C9 1.916(2) . ?
Si1 C5 1.930(2) . ?
Si1 C1 1.932(2) . ?
Si1 H1 1.89(3) . ?
N1 C10 1.359(3) . ?
N1 C14 1.361(3) . ?
N2 C19 1.339(3) . ?
N2 C15 1.361(3) . ?
C1 C3 1.537(3) . ?
C1 C2 1.541(4) . ?
C1 C4 1.541(3) . ?
C2 H2 0.9800 . ?
C2 H3 0.9800 . ?
C2 H4 0.9800 . ?
C3 H5 0.9800 . ?
C3 H6 0.9800 . ?
C3 H7 0.9800 . ?
C4 H8 0.9800 . ?
C4 H9 0.9800 . ?
C4 H10 0.9800 . ?
C5 C6 1.535(4) . ?
C5 C7 1.541(3) . ?
C5 C8 1.542(3) . ?
C6 H11 0.9800 . ?
C6 H12 0.9800 . ?
C6 H13 0.9800 . ?
C7 H14 0.9800 . ?
C7 H15 0.9800 . ?
C7 H16 0.9800 . ?
C8 H17 0.9800 . ?
C8 H18 0.9800 . ?
C8 H19 0.9800 . ?
C9 C10 1.499(3) . ?
C9 H20 0.9900 . ?
C9 H21 0.9900 . ?
C10 C11 1.391(3) . ?
C11 C12 1.380(4) . ?
C11 H22 0.9500 . ?
C12 C13 1.383(4) . ?
C12 H23 0.9500 . ?
C13 C14 1.392(3) . ?
C13 H24 0.9500 . ?
C14 C15 1.472(3) . ?
C15 C16 1.384(3) . ?
C16 C17 1.388(3) . ?
C16 H25 0.9500 . ?
C17 C18 1.380(4) . ?
C17 H26 0.9500 . ?
C18 C19 1.387(3) . ?
C18 H27 0.9500 . ?
C19 H28 0.9500 . ?

loop_
_geom_torsion_atom_site_label_1
_geom_torsion_atom_site_label_2
_geom_torsion_atom_site_label_3
_geom_torsion_atom_site_label_4
_geom_torsion
_geom_torsion_site_symmetry_1
_geom_torsion_site_symmetry_2
_geom_torsion_site_symmetry_3
_geom_torsion_site_symmetry_4
_geom_torsion_publ_flag
C14 N1 C10 C11 5.0(3) . . . . ?
Rh1 N1 C10 C11 -176.30(18) . . . . ?
C14 N1 C10 C9 -172.7(2) . . . . ?
Rh1 N1 C10 C9 6.0(3) . . . . ?
Si1 C9 C10 N1 20.5(3) . . . . ?
Si1 C9 C10 C11 -157.1(2) . . . . ?
N1 C10 C11 C12 -1.4(4) . . . . ?
C9 C10 C11 C12 176.1(2) . . . . ?
C10 C11 C12 C13 -2.2(4) . . . . ?
C11 C12 C13 C14 2.2(4) . . . . ?
C10 N1 C14 C13 -5.1(3) . . . . ?
Rh1 N1 C14 C13 176.16(19) . . . . ?
C10 N1 C14 C15 173.7(2) . . . . ?
Rh1 N1 C14 C15 -5.1(3) . . . . ?
C12 C13 C14 N1 1.4(4) . . . . ?
C12 C13 C14 C15 -177.2(2) . . . . ?
C19 N2 C15 C16 -2.6(3) . . . . ?
Rh1 N2 C15 C16 -173.19(17) . . . . ?
C19 N2 C15 C14 177.5(2) . . . . ?
Rh1 N2 C15 C14 6.9(2) . . . . ?
N1 C14 C15 N2 -1.5(3) . . . . ?
C13 C14 C15 N2 177.2(2) . . . . ?
N1 C14 C15 C16 178.6(2) . . . . ?
C13 C14 C15 C16 -2.7(4) . . . . ?
N2 C15 C16 C17 0.9(3) . . . . ?
C14 C15 C16 C17 -179.2(2) . . . . ?
C15 C16 C17 C18 1.7(4) . . . . ?
C16 C17 C18 C19 -2.5(4) . . . . ?
C15 N2 C19 C18 1.7(3) . . . . ?
Rh1 N2 C19 C18 170.89(17) . . . . ?
C17 C18 C19 N2 0.8(4) . . . . ?
